data_4069860
loop_
_publ_author_name
'Takenaka, Yasumasa'
'Hou, Zhaomin'

_publ_section_title
;
 Lanthanide Terminal Hydride Complexes Bearing Two Sterically Demanding
 C5Me4SiMe3Ligands. Synthesis, Structure, and Reactivity
;
_journal_issue 17
_journal_name_full Organometallics
_journal_page_first 5196
_journal_paper_doi 10.1021/om900453j
_journal_volume 28
_journal_year 2009
_chemical_formula_sum 'C34 H60 Ir Lu Si2'
_chemical_formula_weight 892.17
_chemical_name_systematic
; 
 ? 
;
_space_group_IT_number 2
_symmetry_cell_setting triclinic
_symmetry_space_group_name_Hall '-P 1'
_symmetry_space_group_name_H-M 'P -1'
_atom_sites_solution_hydrogens geom
_atom_sites_solution_primary direct
_atom_sites_solution_secondary difmap
_audit_creation_method SHELXL-97
_cell_angle_alpha 84.785(2)
_cell_angle_beta 79.258(2)
_cell_angle_gamma 69.100(2)
_cell_formula_units_Z 2
_cell_length_a 9.8668(13)
_cell_length_b 10.8975(14)
_cell_length_c 18.259(2)
_cell_measurement_temperature 173(1)
_cell_volume 1801.3(4)
_computing_cell_refinement 'Bruker SMART'
_computing_data_collection 'Bruker SMART'
_computing_data_reduction 'Bruker SHELXTL'
_computing_molecular_graphics 'Bruker SHELXTL'
_computing_publication_material 'Bruker SHELXTL'
_computing_structure_refinement 'SHELXL-97 (Sheldrick, 1997)'
_computing_structure_solution 'SHELXS-97 (Sheldrick, 1990)'
_diffrn_ambient_temperature 173(1)
_diffrn_measured_fraction_theta_full 0.909
_diffrn_measured_fraction_theta_max 0.909
_diffrn_measurement_device_type 'CCD area detector'
_diffrn_measurement_method 'phi and omega scans'
_diffrn_radiation_monochromator graphite
_diffrn_radiation_source 'fine-focus sealed tube'
_diffrn_radiation_type MoK\a
_diffrn_radiation_wavelength 0.71073
_diffrn_reflns_av_R_equivalents 0.0186
_diffrn_reflns_av_sigmaI/netI 0.0316
_diffrn_reflns_limit_h_max 12
_diffrn_reflns_limit_h_min -12
_diffrn_reflns_limit_k_max 14
_diffrn_reflns_limit_k_min -10
_diffrn_reflns_limit_l_max 23
_diffrn_reflns_limit_l_min -20
_diffrn_reflns_number 10908
_diffrn_reflns_theta_full 27.57
_diffrn_reflns_theta_max 27.57
_diffrn_reflns_theta_min 2.00
_exptl_absorpt_coefficient_mu 6.501
_exptl_absorpt_correction_T_max 0.93
_exptl_absorpt_correction_T_min 0.62
_exptl_absorpt_correction_type empirical
_exptl_crystal_colour yellow
_exptl_crystal_density_diffrn 1.645
_exptl_crystal_density_method 'not measured'
_exptl_crystal_description block
_exptl_crystal_F_000 880
_exptl_crystal_size_max 0.20
_exptl_crystal_size_mid 0.15
_exptl_crystal_size_min 0.15
_refine_diff_density_max 3.218
_refine_diff_density_min -3.286
_refine_diff_density_rms 0.303
_refine_ls_extinction_method none
_refine_ls_goodness_of_fit_ref 1.182
_refine_ls_hydrogen_treatment mixed
_refine_ls_matrix_type full
_refine_ls_number_parameters 374
_refine_ls_number_reflns 7582
_refine_ls_number_restraints 0
_refine_ls_restrained_S_all 1.182
_refine_ls_R_factor_all 0.0626
_refine_ls_R_factor_gt 0.0437
_refine_ls_shift/su_max 1.559
_refine_ls_shift/su_mean 0.011
_refine_ls_structure_factor_coef Fsqd
_refine_ls_weighting_details 'calc w=1/[\s^2^(Fo^2^)+(0.0000P)^2^+42.3667P] where P=(Fo^2^+2Fc^2^)/3'
_refine_ls_weighting_scheme calc
_refine_ls_wR_factor_gt 0.1039
_refine_ls_wR_factor_ref 0.1226
_reflns_number_gt 5917
_reflns_number_total 7582
_reflns_threshold_expression >2sigma(I)
_cod_data_source_file om900453j_si_002.cif
_cod_data_source_block Complex_4c
_cod_depositor_comments
;
The following automatic conversions were performed:

'_symmetry_cell_setting' value 'Triclinic' changed to 'triclinic'
according to /home/saulius/struct/CIF-dictionaries/cif_core.dic
dictionary named 'cif_core.dic' version 2.4.2 from 2011-04-26.

Automatic conversion script
Id: cif_fix_values 1715 2011-07-08 13:25:40Z adriana 
;
_cod_original_sg_symbol_H-M P-1
_cod_database_code 4069860

loop_
_symmetry_equiv_pos_as_xyz
'x, y, z'
'-x, -y, -z'

loop_
_atom_site_label
_atom_site_type_symbol
_atom_site_fract_x
_atom_site_fract_y
_atom_site_fract_z
_atom_site_U_iso_or_equiv
_atom_site_adp_type
_atom_site_occupancy
_atom_site_symmetry_multiplicity
_atom_site_calc_flag
_atom_site_refinement_flags
H2 H 0.169(9) -0.027(8) 0.279(4) 0.000(19) Uiso 1 1 d .
H1 H 0.308(8) 0.019(8) 0.309(4) 0.000(19) Uiso 1 1 d .
H3 H 0.331(8) 0.041(8) 0.201(4) 0.000(19) Uiso 1 1 d .
Ir1 Ir 0.32514(4) -0.06102(4) 0.25393(2) 0.02552(11) Uani 1 1 d .
Lu1 Lu 0.10701(4) 0.19774(4) 0.25564(2) 0.02374(11) Uani 1 1 d .
Si1 Si 0.2565(4) 0.2809(3) 0.41759(18) 0.0333(7) Uani 1 1 d .
Si2 Si -0.1113(4) 0.2451(4) 0.08823(18) 0.0406(8) Uani 1 1 d .
C1 C 0.5415(11) -0.1946(10) 0.1955(7) 0.034(2) Uani 1 1 d .
C2 C 0.4257(12) -0.2435(9) 0.1918(6) 0.030(2) Uani 1 1 d .
C3 C 0.3675(12) -0.2781(10) 0.2657(7) 0.033(2) Uani 1 1 d .
C4 C 0.4422(12) -0.2391(10) 0.3154(6) 0.033(2) Uani 1 1 d .
C5 C 0.5516(11) -0.1911(9) 0.2722(7) 0.034(3) Uani 1 1 d .
C6 C 0.6409(15) -0.1621(15) 0.1304(8) 0.059(4) Uani 1 1 d .
H6A H 0.6783 -0.0994 0.1448 0.089 Uiso 1 1 calc R
H6B H 0.5869 -0.1256 0.0902 0.089 Uiso 1 1 calc R
H6C H 0.7213 -0.2406 0.1144 0.089 Uiso 1 1 calc R
C7 C 0.3905(16) -0.2794(14) 0.1217(8) 0.056(4) Uani 1 1 d .
H7A H 0.4548 -0.3667 0.1082 0.084 Uiso 1 1 calc R
H7B H 0.4040 -0.2185 0.0821 0.084 Uiso 1 1 calc R
H7C H 0.2903 -0.2760 0.1302 0.084 Uiso 1 1 calc R
C8 C 0.2597(14) -0.3450(13) 0.2872(8) 0.050(3) Uani 1 1 d .
H8A H 0.1919 -0.3206 0.2524 0.075 Uiso 1 1 calc R
H8B H 0.2068 -0.3196 0.3363 0.075 Uiso 1 1 calc R
H8C H 0.3099 -0.4384 0.2868 0.075 Uiso 1 1 calc R
C9 C 0.4247(16) -0.2636(13) 0.3991(8) 0.053(3) Uani 1 1 d .
H9A H 0.4970 -0.3461 0.4103 0.079 Uiso 1 1 calc R
H9B H 0.3281 -0.2662 0.4175 0.079 Uiso 1 1 calc R
H9C H 0.4381 -0.1942 0.4224 0.079 Uiso 1 1 calc R
C10 C 0.6634(12) -0.1550(12) 0.3016(8) 0.043(3) Uani 1 1 d .
H10A H 0.7532 -0.2293 0.2990 0.065 Uiso 1 1 calc R
H10B H 0.6273 -0.1295 0.3525 0.065 Uiso 1 1 calc R
H10C H 0.6816 -0.0832 0.2722 0.065 Uiso 1 1 calc R
C11 C 0.2301(11) 0.3240(10) 0.3181(6) 0.027(2) Uani 1 1 d .
C12 C 0.0993(12) 0.4213(10) 0.2963(6) 0.032(2) Uani 1 1 d .
C13 C 0.1220(11) 0.4372(9) 0.2180(6) 0.029(2) Uani 1 1 d .
C14 C 0.2672(11) 0.3470(10) 0.1896(6) 0.032(2) Uani 1 1 d .
C15 C 0.3343(11) 0.2831(10) 0.2519(6) 0.029(2) Uani 1 1 d .
C16 C -0.0251(12) 0.5137(9) 0.3486(6) 0.033(2) Uani 1 1 d .
H16A H -0.0023 0.5903 0.3548 0.050 Uiso 1 1 calc R
H16B H -0.0376 0.4700 0.3962 0.050 Uiso 1 1 calc R
H16C H -0.1143 0.5392 0.3281 0.050 Uiso 1 1 calc R
C17 C 0.0305(14) 0.5413(11) 0.1701(7) 0.043(3) Uani 1 1 d .
H17A H -0.0606 0.5911 0.1999 0.064 Uiso 1 1 calc R
H17B H 0.0106 0.5006 0.1308 0.064 Uiso 1 1 calc R
H17C H 0.0829 0.5987 0.1489 0.064 Uiso 1 1 calc R
C18 C 0.3425(14) 0.3363(12) 0.1104(7) 0.043(3) Uani 1 1 d .
H18A H 0.4134 0.3796 0.1035 0.065 Uiso 1 1 calc R
H18B H 0.2712 0.3770 0.0782 0.065 Uiso 1 1 calc R
H18C H 0.3915 0.2453 0.0985 0.065 Uiso 1 1 calc R
C19 C 0.4926(11) 0.1965(12) 0.2441(7) 0.039(3) Uani 1 1 d .
H19A H 0.5161 0.1393 0.2031 0.059 Uiso 1 1 calc R
H19B H 0.5097 0.1448 0.2892 0.059 Uiso 1 1 calc R
H19C H 0.5536 0.2497 0.2352 0.059 Uiso 1 1 calc R
C20 C 0.4270(15) 0.1373(12) 0.4283(8) 0.053(4) Uani 1 1 d .
H20A H 0.4260 0.0628 0.4043 0.080 Uiso 1 1 calc R
H20B H 0.4303 0.1167 0.4803 0.080 Uiso 1 1 calc R
H20C H 0.5119 0.1588 0.4056 0.080 Uiso 1 1 calc R
C21 C 0.2693(16) 0.4237(12) 0.4615(7) 0.050(3) Uani 1 1 d .
H21A H 0.2762 0.4033 0.5132 0.074 Uiso 1 1 calc R
H21B H 0.1831 0.4993 0.4571 0.074 Uiso 1 1 calc R
H21C H 0.3551 0.4419 0.4367 0.074 Uiso 1 1 calc R
C22 C 0.1009(15) 0.2332(14) 0.4720(7) 0.053(4) Uani 1 1 d .
H22A H 0.1016 0.1540 0.4526 0.079 Uiso 1 1 calc R
H22B H 0.0093 0.3024 0.4677 0.079 Uiso 1 1 calc R
H22C H 0.1123 0.2189 0.5235 0.079 Uiso 1 1 calc R
C23 C -0.1183(10) 0.2204(10) 0.1903(6) 0.027(2) Uani 1 1 d .
C24 C -0.0781(11) 0.0919(10) 0.2273(6) 0.030(2) Uani 1 1 d .
C25 C -0.1121(10) 0.1077(10) 0.3040(5) 0.025(2) Uani 1 1 d .
C26 C -0.1759(12) 0.2448(11) 0.3189(6) 0.034(2) Uani 1 1 d .
C27 C -0.1815(10) 0.3122(10) 0.2488(6) 0.028(2) Uani 1 1 d .
C28 C -0.0227(13) -0.0367(11) 0.1878(7) 0.039(3) Uani 1 1 d .
H28A H 0.0277 -0.1062 0.2198 0.059 Uiso 1 1 calc R
H28B H 0.0437 -0.0316 0.1429 0.059 Uiso 1 1 calc R
H28C H -0.1044 -0.0543 0.1755 0.059 Uiso 1 1 calc R
C29 C -0.1003(14) -0.0018(12) 0.3643(7) 0.044(3) Uani 1 1 d .
H29A H -0.0471 -0.0856 0.3419 0.067 Uiso 1 1 calc R
H29B H -0.1972 0.0011 0.3873 0.067 Uiso 1 1 calc R
H29C H -0.0493 0.0106 0.4014 0.067 Uiso 1 1 calc R
C30 C -0.2488(13) 0.3011(15) 0.3936(7) 0.048(3) Uani 1 1 d .
H30A H -0.3527 0.3189 0.3992 0.072 Uiso 1 1 calc R
H30B H -0.2315 0.3812 0.3979 0.072 Uiso 1 1 calc R
H30C H -0.2092 0.2393 0.4318 0.072 Uiso 1 1 calc R
C31 C -0.2738(12) 0.4540(10) 0.2406(8) 0.043(3) Uani 1 1 d .
H31A H -0.2303 0.4925 0.1975 0.064 Uiso 1 1 calc R
H31B H -0.2793 0.4997 0.2842 0.064 Uiso 1 1 calc R
H31C H -0.3710 0.4608 0.2348 0.064 Uiso 1 1 calc R
C32 C -0.219(2) 0.4158(16) 0.0607(9) 0.084(6) Uani 1 1 d .
H32A H -0.3189 0.4388 0.0865 0.126 Uiso 1 1 calc R
H32B H -0.2189 0.4212 0.0079 0.126 Uiso 1 1 calc R
H32C H -0.1762 0.4754 0.0735 0.126 Uiso 1 1 calc R
C33 C -0.1937(15) 0.1391(16) 0.0519(7) 0.055(4) Uani 1 1 d .
H33A H -0.1321 0.0487 0.0560 0.082 Uiso 1 1 calc R
H33B H -0.2021 0.1623 0.0005 0.082 Uiso 1 1 calc R
H33C H -0.2896 0.1515 0.0804 0.082 Uiso 1 1 calc R
C34 C 0.0818(17) 0.2045(19) 0.0388(8) 0.073(5) Uani 1 1 d .
H34A H 0.1173 0.2733 0.0456 0.110 Uiso 1 1 calc R
H34B H 0.0849 0.1961 -0.0135 0.110 Uiso 1 1 calc R
H34C H 0.1426 0.1232 0.0587 0.110 Uiso 1 1 calc R

loop_
_atom_site_aniso_label
_atom_site_aniso_U_11
_atom_site_aniso_U_22
_atom_site_aniso_U_33
_atom_site_aniso_U_23
_atom_site_aniso_U_13
_atom_site_aniso_U_12
Ir1 0.0225(2) 0.0209(2) 0.0334(2) 0.00180(16) -0.00699(16) -0.00720(15)
Lu1 0.0205(2) 0.0209(2) 0.0295(2) 0.00251(16) -0.00551(16) -0.00691(16)
Si1 0.0376(17) 0.0292(15) 0.0357(17) 0.0064(12) -0.0142(13) -0.0122(13)
Si2 0.0432(19) 0.053(2) 0.0279(16) 0.0081(14) -0.0105(14) -0.0199(16)
C1 0.021(5) 0.022(5) 0.048(7) 0.000(5) 0.006(4) 0.000(4)
C2 0.040(6) 0.013(4) 0.034(6) -0.018(4) 0.005(5) -0.005(4)
C3 0.037(6) 0.018(5) 0.045(7) 0.006(4) -0.011(5) -0.013(4)
C4 0.039(6) 0.020(5) 0.042(6) 0.015(4) -0.030(5) -0.005(4)
C5 0.028(5) 0.012(4) 0.053(7) 0.012(4) -0.005(5) 0.000(4)
C6 0.046(8) 0.055(9) 0.064(10) 0.002(7) -0.001(7) -0.007(7)
C7 0.054(8) 0.047(8) 0.056(9) -0.007(7) -0.020(7) 0.001(6)
C8 0.044(7) 0.040(7) 0.073(10) 0.003(6) -0.019(7) -0.020(6)
C9 0.059(9) 0.044(7) 0.059(9) 0.001(6) -0.020(7) -0.018(6)
C10 0.023(5) 0.036(6) 0.066(9) 0.003(6) -0.021(5) -0.001(5)
C11 0.027(5) 0.026(5) 0.036(6) 0.004(4) -0.012(4) -0.015(4)
C12 0.031(6) 0.030(5) 0.044(6) 0.003(5) -0.017(5) -0.016(4)
C13 0.031(5) 0.019(5) 0.036(6) 0.008(4) -0.009(4) -0.007(4)
C14 0.026(5) 0.030(5) 0.037(6) 0.003(5) -0.005(4) -0.006(4)
C15 0.021(5) 0.031(5) 0.039(6) 0.003(4) -0.005(4) -0.012(4)
C16 0.039(6) 0.015(5) 0.039(6) -0.017(4) -0.001(5) 0.001(4)
C17 0.045(7) 0.030(6) 0.055(8) 0.017(5) -0.026(6) -0.011(5)
C18 0.046(7) 0.043(7) 0.037(7) 0.004(5) -0.005(5) -0.012(6)
C19 0.022(5) 0.042(6) 0.059(8) 0.002(6) -0.009(5) -0.016(5)
C20 0.059(9) 0.038(7) 0.064(9) -0.009(6) -0.032(7) -0.004(6)
C21 0.060(8) 0.039(7) 0.046(8) -0.001(6) -0.021(6) -0.007(6)
C22 0.059(8) 0.056(8) 0.049(8) 0.030(7) -0.016(6) -0.032(7)
C23 0.016(4) 0.024(5) 0.037(6) -0.007(4) 0.000(4) -0.001(4)
C24 0.031(5) 0.033(6) 0.036(6) 0.005(4) -0.021(5) -0.020(5)
C25 0.021(5) 0.033(5) 0.022(5) 0.011(4) -0.004(4) -0.014(4)
C26 0.026(5) 0.044(6) 0.033(6) -0.002(5) -0.007(4) -0.014(5)
C27 0.018(5) 0.028(5) 0.038(6) 0.013(4) -0.007(4) -0.011(4)
C28 0.035(6) 0.034(6) 0.053(7) -0.005(5) -0.010(5) -0.014(5)
C29 0.055(8) 0.049(7) 0.042(7) 0.024(6) -0.013(6) -0.037(6)
C30 0.031(6) 0.081(10) 0.032(6) -0.012(6) 0.012(5) -0.025(6)
C31 0.030(6) 0.017(5) 0.064(8) 0.006(5) -0.017(5) 0.014(4)
C32 0.122(16) 0.068(11) 0.061(11) 0.033(9) -0.048(11) -0.023(11)
C33 0.052(8) 0.093(11) 0.033(7) -0.005(7) -0.021(6) -0.034(8)
C34 0.062(10) 0.124(15) 0.048(9) -0.011(9) 0.010(7) -0.057(11)

loop_
_atom_type_symbol
_atom_type_description
_atom_type_scat_dispersion_real
_atom_type_scat_dispersion_imag
_atom_type_scat_source
C C 0.0033 0.0016 'International Tables Vol C Tables 4.2.6.8 and 6.1.1.4'
H H 0.0000 0.0000 'International Tables Vol C Tables 4.2.6.8 and 6.1.1.4'
Si Si 0.0817 0.0704 'International Tables Vol C Tables 4.2.6.8 and 6.1.1.4'
Lu Lu -0.4720 5.8584 'International Tables Vol C Tables 4.2.6.8 and 6.1.1.4'
Ir Ir -1.4442 7.9887 'International Tables Vol C Tables 4.2.6.8 and 6.1.1.4'

loop_
_geom_angle_atom_site_label_1
_geom_angle_atom_site_label_2
_geom_angle_atom_site_label_3
_geom_angle
C2 Ir1 C4 63.1(4)
C2 Ir1 C1 37.8(4)
C4 Ir1 C1 62.6(4)
C2 Ir1 C5 62.9(4)
C4 Ir1 C5 37.8(4)
C1 Ir1 C5 37.1(4)
C2 Ir1 C3 37.8(4)
C4 Ir1 C3 37.9(4)
C1 Ir1 C3 63.0(4)
C5 Ir1 C3 63.2(4)
C2 Ir1 Lu1 143.9(3)
C4 Ir1 Lu1 149.2(3)
C1 Ir1 Lu1 145.4(3)
C5 Ir1 Lu1 148.5(3)
C3 Ir1 Lu1 146.2(3)
C2 Ir1 H2 114(3)
C4 Ir1 H2 109(3)
C1 Ir1 H2 151(3)
C5 Ir1 H2 146(3)
C3 Ir1 H2 93(3)
Lu1 Ir1 H2 53(3)
C2 Ir1 H1 155(3)
C4 Ir1 H1 94(3)
C1 Ir1 H1 125(3)
C5 Ir1 H1 94(3)
C3 Ir1 H1 126(3)
Lu1 Ir1 H1 61(3)
H2 Ir1 H1 81(5)
C2 Ir1 H3 105(3)
C4 Ir1 H3 149(3)
C1 Ir1 H3 90(3)
C5 Ir1 H3 111(3)
C3 Ir1 H3 143(3)
Lu1 Ir1 H3 55(3)
H2 Ir1 H3 102(4)
H1 Ir1 H3 90(5)
C11 Lu1 C12 32.5(3)
C11 Lu1 C24 163.0(3)
C12 Lu1 C24 138.1(3)
C11 Lu1 C23 144.8(3)
C12 Lu1 C23 112.3(3)
C24 Lu1 C23 32.0(3)
C11 Lu1 C25 133.3(3)
C12 Lu1 C25 121.7(3)
C24 Lu1 C25 30.5(3)
C23 Lu1 C25 51.8(3)
C11 Lu1 C13 52.2(3)
C12 Lu1 C13 31.0(3)
C24 Lu1 C13 129.8(3)
C23 Lu1 C13 97.8(3)
C25 Lu1 C13 134.3(3)
C11 Lu1 C27 118.0(3)
C12 Lu1 C27 87.4(3)
C24 Lu1 C27 51.0(3)
C23 Lu1 C27 31.0(3)
C25 Lu1 C27 50.5(3)
C13 Lu1 C27 85.3(3)
C11 Lu1 C26 112.4(3)
C12 Lu1 C26 91.9(3)
C24 Lu1 C26 51.0(3)
C23 Lu1 C26 51.7(3)
C25 Lu1 C26 31.0(3)
C13 Lu1 C26 104.5(3)
C27 Lu1 C26 30.5(3)
C11 Lu1 C15 31.1(3)
C12 Lu1 C15 51.7(3)
C24 Lu1 C15 165.9(3)
C23 Lu1 C15 144.1(3)
C25 Lu1 C15 162.2(3)
C13 Lu1 C15 50.9(3)
C27 Lu1 C15 135.5(3)
C26 Lu1 C15 142.2(3)
C11 Lu1 C14 51.7(3)
C12 Lu1 C14 51.6(3)
C24 Lu1 C14 141.0(3)
C23 Lu1 C14 113.7(3)
C25 Lu1 C14 163.1(3)
C13 Lu1 C14 31.1(3)
C27 Lu1 C14 112.7(3)
C26 Lu1 C14 135.5(3)
C15 Lu1 C14 30.5(3)
C11 Lu1 Ir1 100.2(2)
C12 Lu1 Ir1 132.5(2)
C24 Lu1 Ir1 88.3(2)
C23 Lu1 Ir1 114.8(2)
C25 Lu1 Ir1 92.6(2)
C13 Lu1 Ir1 133.1(2)
C27 Lu1 Ir1 138.9(2)
C26 Lu1 Ir1 122.0(2)
C15 Lu1 Ir1 85.3(2)
C14 Lu1 Ir1 102.4(2)
C11 Lu1 H2 118.7(19)
C12 Lu1 H2 148(2)
C24 Lu1 H2 63.7(19)
C23 Lu1 H2 94.8(19)
C25 Lu1 H2 62.8(19)
C13 Lu1 H2 163.0(19)
C27 Lu1 H2 111.2(19)
C26 Lu1 H2 92.3(19)
C15 Lu1 H2 113.1(19)
C14 Lu1 H2 132.2(19)
Ir1 Lu1 H2 29.9(19)
C11 Lu1 H1 76.4(18)
C12 Lu1 H1 108.5(18)
C24 Lu1 H1 107.3(18)
C23 Lu1 H1 138.2(18)
C25 Lu1 H1 98.8(18)
C13 Lu1 H1 122.2(18)
C27 Lu1 H1 148.7(18)
C26 Lu1 H1 119.7(18)
C15 Lu1 H1 71.6(18)
C14 Lu1 H1 98.1(18)
Ir1 Lu1 H1 27.7(18)
H2 Lu1 H1 44(3)
C11 Lu1 H3 94.9(19)
C12 Lu1 H3 120.8(19)
C24 Lu1 H3 99.5(19)
C23 Lu1 H3 113.6(19)
C25 Lu1 H3 115.6(19)
C13 Lu1 H3 107.6(19)
C27 Lu1 H3 144.6(19)
C26 Lu1 H3 146.6(19)
C15 Lu1 H3 69.1(19)
C14 Lu1 H3 76.6(19)
Ir1 Lu1 H3 29.4(19)
H2 Lu1 H3 57(3)
H1 Lu1 H3 47(3)
C21 Si1 C20 107.2(6)
C21 Si1 C22 109.8(7)
C20 Si1 C22 105.3(7)
C21 Si1 C11 109.8(5)
C20 Si1 C11 113.7(6)
C22 Si1 C11 110.9(5)
C23 Si2 C33 110.7(6)
C23 Si2 C32 113.0(7)
C33 Si2 C32 105.1(8)
C23 Si2 C34 111.2(6)
C33 Si2 C34 108.1(7)
C32 Si2 C34 108.5(9)
C5 C1 C2 107.9(9)
C5 C1 C6 125.9(11)
C2 C1 C6 126.1(12)
C5 C1 Ir1 71.6(6)
C2 C1 Ir1 69.2(5)
C6 C1 Ir1 128.0(8)
C1 C2 C3 109.4(10)
C1 C2 C7 125.6(11)
C3 C2 C7 123.9(11)
C1 C2 Ir1 73.0(5)
C3 C2 Ir1 73.2(5)
C7 C2 Ir1 129.6(8)
C2 C3 C4 105.8(9)
C2 C3 C8 127.8(11)
C4 C3 C8 126.4(11)
C2 C3 Ir1 69.1(5)
C4 C3 Ir1 69.3(5)
C8 C3 Ir1 128.2(8)
C5 C4 C3 109.3(10)
C5 C4 C9 124.7(10)
C3 C4 C9 125.4(10)
C5 C4 Ir1 72.8(5)
C3 C4 Ir1 72.8(5)
C9 C4 Ir1 127.7(8)
C1 C5 C4 107.4(10)
C1 C5 C10 126.1(10)
C4 C5 C10 126.4(11)
C1 C5 Ir1 71.3(6)
C4 C5 Ir1 69.5(5)
C10 C5 Ir1 128.3(7)
C1 C6 H6A 109.5
C1 C6 H6B 109.5
H6A C6 H6B 109.5
C1 C6 H6C 109.5
H6A C6 H6C 109.5
H6B C6 H6C 109.5
C2 C7 H7A 109.5
C2 C7 H7B 109.5
H7A C7 H7B 109.5
C2 C7 H7C 109.5
H7A C7 H7C 109.5
H7B C7 H7C 109.5
C3 C8 H8A 109.5
C3 C8 H8B 109.5
H8A C8 H8B 109.5
C3 C8 H8C 109.5
H8A C8 H8C 109.5
H8B C8 H8C 109.5
C4 C9 H9A 109.5
C4 C9 H9B 109.5
H9A C9 H9B 109.5
C4 C9 H9C 109.5
H9A C9 H9C 109.5
H9B C9 H9C 109.5
C5 C10 H10A 109.5
C5 C10 H10B 109.5
H10A C10 H10B 109.5
C5 C10 H10C 109.5
H10A C10 H10C 109.5
H10B C10 H10C 109.5
C15 C11 C12 107.3(9)
C15 C11 Si1 128.5(8)
C12 C11 Si1 123.8(8)
C15 C11 Lu1 79.3(6)
C12 C11 Lu1 73.8(6)
Si1 C11 Lu1 118.5(4)
C13 C12 C11 108.7(10)
C13 C12 C16 124.6(10)
C11 C12 C16 125.2(10)
C13 C12 Lu1 78.6(6)
C11 C12 Lu1 73.7(6)
C16 C12 Lu1 125.3(7)
C12 C13 C14 107.6(9)
C12 C13 C17 128.7(10)
C14 C13 C17 122.9(10)
C12 C13 Lu1 70.4(6)
C14 C13 Lu1 75.5(6)
C17 C13 Lu1 127.6(7)
C15 C14 C13 107.6(9)
C15 C14 C18 125.2(10)
C13 C14 C18 126.5(10)
C15 C14 Lu1 74.4(6)
C13 C14 Lu1 73.4(6)
C18 C14 Lu1 124.7(8)
C11 C15 C14 108.6(9)
C11 C15 C19 128.8(10)
C14 C15 C19 122.5(10)
C11 C15 Lu1 69.6(5)
C14 C15 Lu1 75.1(6)
C19 C15 Lu1 124.8(7)
C12 C16 H16A 109.5
C12 C16 H16B 109.5
H16A C16 H16B 109.5
C12 C16 H16C 109.5
H16A C16 H16C 109.5
H16B C16 H16C 109.5
C13 C17 H17A 109.5
C13 C17 H17B 109.5
H17A C17 H17B 109.5
C13 C17 H17C 109.5
H17A C17 H17C 109.5
H17B C17 H17C 109.5
C14 C18 H18A 109.5
C14 C18 H18B 109.5
H18A C18 H18B 109.5
C14 C18 H18C 109.5
H18A C18 H18C 109.5
H18B C18 H18C 109.5
C15 C19 H19A 109.5
C15 C19 H19B 109.5
H19A C19 H19B 109.5
C15 C19 H19C 109.5
H19A C19 H19C 109.5
H19B C19 H19C 109.5
Si1 C20 H20A 109.5
Si1 C20 H20B 109.5
H20A C20 H20B 109.5
Si1 C20 H20C 109.5
H20A C20 H20C 109.5
H20B C20 H20C 109.5
Si1 C21 H21A 109.5
Si1 C21 H21B 109.5
H21A C21 H21B 109.5
Si1 C21 H21C 109.5
H21A C21 H21C 109.5
H21B C21 H21C 109.5
Si1 C22 H22A 109.5
Si1 C22 H22B 109.5
H22A C22 H22B 109.5
Si1 C22 H22C 109.5
H22A C22 H22C 109.5
H22B C22 H22C 109.5
C27 C23 C24 105.4(9)
C27 C23 Si2 130.5(8)
C24 C23 Si2 123.4(8)
C27 C23 Lu1 76.5(6)
C24 C23 Lu1 73.5(5)
Si2 C23 Lu1 122.4(5)
C25 C24 C23 109.0(9)
C25 C24 C28 126.1(10)
C23 C24 C28 124.6(10)
C25 C24 Lu1 76.0(5)
C23 C24 Lu1 74.5(6)
C28 C24 Lu1 120.6(7)
C24 C25 C26 109.0(9)
C24 C25 C29 126.7(10)
C26 C25 C29 124.1(10)
C24 C25 Lu1 73.6(5)
C26 C25 Lu1 76.1(6)
C29 C25 Lu1 121.8(7)
C27 C26 C25 106.7(9)
C27 C26 C30 127.2(11)
C25 C26 C30 125.0(11)
C27 C26 Lu1 74.6(6)
C25 C26 Lu1 73.0(6)
C30 C26 Lu1 127.0(7)
C26 C27 C23 109.9(9)
C26 C27 C31 122.4(10)
C23 C27 C31 126.1(10)
C26 C27 Lu1 74.9(6)
C23 C27 Lu1 72.5(5)
C31 C27 Lu1 130.7(7)
C24 C28 H28A 109.5
C24 C28 H28B 109.5
H28A C28 H28B 109.5
C24 C28 H28C 109.5
H28A C28 H28C 109.5
H28B C28 H28C 109.5
C25 C29 H29A 109.5
C25 C29 H29B 109.5
H29A C29 H29B 109.5
C25 C29 H29C 109.5
H29A C29 H29C 109.5
H29B C29 H29C 109.5
C26 C30 H30A 109.5
C26 C30 H30B 109.5
H30A C30 H30B 109.5
C26 C30 H30C 109.5
H30A C30 H30C 109.5
H30B C30 H30C 109.5
C27 C31 H31A 109.5
C27 C31 H31B 109.5
H31A C31 H31B 109.5
C27 C31 H31C 109.5
H31A C31 H31C 109.5
H31B C31 H31C 109.5
Si2 C32 H32A 109.5
Si2 C32 H32B 109.5
H32A C32 H32B 109.5
Si2 C32 H32C 109.5
H32A C32 H32C 109.5
H32B C32 H32C 109.5
Si2 C33 H33A 109.5
Si2 C33 H33B 109.5
H33A C33 H33B 109.5
Si2 C33 H33C 109.5
H33A C33 H33C 109.5
H33B C33 H33C 109.5
Si2 C34 H34A 109.5
Si2 C34 H34B 109.5
H34A C34 H34B 109.5
Si2 C34 H34C 109.5
H34A C34 H34C 109.5
H34B C34 H34C 109.5

loop_
_geom_bond_atom_site_label_1
_geom_bond_atom_site_label_2
_geom_bond_distance
Ir1 C2 2.193(9)
Ir1 C4 2.202(9)
Ir1 C1 2.243(10)
Ir1 C5 2.246(10)
Ir1 C3 2.248(10)
Ir1 Lu1 2.8716(6)
Ir1 H2 1.44(8)
Ir1 H1 1.34(8)
Ir1 H3 1.42(8)
Lu1 C11 2.581(9)
Lu1 C12 2.582(10)
Lu1 C24 2.627(9)
Lu1 C23 2.640(10)
Lu1 C25 2.657(9)
Lu1 C13 2.687(10)
Lu1 C27 2.692(9)
Lu1 C26 2.696(11)
Lu1 C15 2.705(10)
Lu1 C14 2.713(11)
Lu1 H2 2.32(8)
Lu1 H1 2.51(8)
Lu1 H3 2.37(8)
Si1 C21 1.866(13)
Si1 C20 1.872(13)
Si1 C22 1.877(13)
Si1 C11 1.877(11)
Si2 C23 1.850(11)
Si2 C33 1.856(13)
Si2 C32 1.862(16)
Si2 C34 1.863(14)
C1 C5 1.429(17)
C1 C2 1.436(15)
C1 C6 1.495(17)
C2 C3 1.438(15)
C2 C7 1.504(16)
C3 C4 1.446(15)
C3 C8 1.471(15)
C4 C5 1.440(15)
C4 C9 1.514(17)
C5 C10 1.492(16)
C6 H6A 0.9600
C6 H6B 0.9600
C6 H6C 0.9600
C7 H7A 0.9600
C7 H7B 0.9600
C7 H7C 0.9600
C8 H8A 0.9600
C8 H8B 0.9600
C8 H8C 0.9600
C9 H9A 0.9600
C9 H9B 0.9600
C9 H9C 0.9600
C10 H10A 0.9600
C10 H10B 0.9600
C10 H10C 0.9600
C11 C15 1.422(15)
C11 C12 1.444(14)
C12 C13 1.410(15)
C12 C16 1.513(14)
C13 C14 1.449(14)
C13 C17 1.500(14)
C14 C15 1.424(15)
C14 C18 1.491(15)
C15 C19 1.497(14)
C16 H16A 0.9600
C16 H16B 0.9600
C16 H16C 0.9600
C17 H17A 0.9600
C17 H17B 0.9600
C17 H17C 0.9600
C18 H18A 0.9600
C18 H18B 0.9600
C18 H18C 0.9600
C19 H19A 0.9600
C19 H19B 0.9600
C19 H19C 0.9600
C20 H20A 0.9600
C20 H20B 0.9600
C20 H20C 0.9600
C21 H21A 0.9600
C21 H21B 0.9600
C21 H21C 0.9600
C22 H22A 0.9600
C22 H22B 0.9600
C22 H22C 0.9600
C23 C27 1.425(15)
C23 C24 1.452(14)
C24 C25 1.389(14)
C24 C28 1.508(15)
C25 C26 1.429(15)
C25 C29 1.537(13)
C26 C27 1.417(15)
C26 C30 1.492(15)
C27 C31 1.498(13)
C28 H28A 0.9600
C28 H28B 0.9600
C28 H28C 0.9600
C29 H29A 0.9600
C29 H29B 0.9600
C29 H29C 0.9600
C30 H30A 0.9600
C30 H30B 0.9600
C30 H30C 0.9600
C31 H31A 0.9600
C31 H31B 0.9600
C31 H31C 0.9600
C32 H32A 0.9600
C32 H32B 0.9600
C32 H32C 0.9600
C33 H33A 0.9600
C33 H33B 0.9600
C33 H33C 0.9600
C34 H34A 0.9600
C34 H34B 0.9600
C34 H34C 0.9600
